data_4346216
loop_
_publ_author_name
'Toma, Oksana'
'Mercier, Nicolas'
'Allain, Magali'
'Kassiba, Abdel Adi'
'Bellat, Jean-Pierre'
'Weber, Guy'
'Bezverkhyy, Igor'

_publ_section_title
;
 Photo- and thermochromic and adsorption properties of porous coordination
 polymers based on bipyridinium carboxylate ligands.
;
_journal_issue 18
_journal_name_full 'Inorganic chemistry'
_journal_page_first 8923
_journal_page_last 8930
_journal_paper_doi 10.1021/acs.inorgchem.5b00975
_journal_volume 54
_journal_year 2015
_chemical_formula_moiety 'C39 H39 N3 O17 Zn3'
_chemical_formula_sum 'C39 H39 N3 O17 Zn3'
_chemical_formula_weight 1017.84
_space_group_IT_number 14
_space_group_name_Hall '-P 2ybc'
_space_group_name_H-M_alt 'P 1 21/c 1'
_symmetry_cell_setting monoclinic
_symmetry_space_group_name_Hall '-P 2ybc'
_symmetry_space_group_name_H-M 'P 1 21/c 1'
_atom_sites_solution_hydrogens mixed
_atom_sites_solution_primary direct
_atom_sites_solution_secondary difmap
_audit_creation_date 2015-04-15T09:53:53-00:00
_audit_creation_method 'WinGX routine CIF_UPDATE'
_cell_angle_alpha 90
_cell_angle_beta 116.84(1)
_cell_angle_gamma 90
_cell_formula_units_Z 4
_cell_length_a 11.497(1)
_cell_length_b 33.542(3)
_cell_length_c 12.106(1)
_cell_measurement_reflns_used 4616
_cell_measurement_temperature 120(2)
_cell_measurement_theta_max 76.08
_cell_measurement_theta_min 4.278
_cell_volume 4165.5(7)
_computing_cell_refinement 'crysalispro, agilent technologies, v1.171.37.31'
_computing_data_collection 'crysalispro, agilent technologies, v1.171.37.31'
_computing_data_reduction 'crysalispro, agilent technologies, v1.171.37.31'
_computing_molecular_graphics 'diamond 3.2i (crystal impact gbr 2005)'
_computing_publication_material 'wingx publication routines (farrugia, 1999)'
_computing_structure_refinement 'shelxl-97 (sheldrick, 1997)'
_computing_structure_solution 'shelxs-97 (sheldrick, 1997)'
_diffrn_ambient_temperature 120(2)
_diffrn_detector_area_resol_mean 5.229
_diffrn_measured_fraction_theta_full 0.987
_diffrn_measured_fraction_theta_max 0.942
_diffrn_measurement_device_type 'supernova, dual, cu at zero, atlass2'
_diffrn_measurement_method '\w scans'
_diffrn_radiation_monochromator mirror
_diffrn_radiation_probe x-ray
_diffrn_radiation_type cuk\a
_diffrn_radiation_wavelength 1.54184
_diffrn_reflns_av_R_equivalents 0.0513
_diffrn_reflns_limit_h_max 10
_diffrn_reflns_limit_h_min -14
_diffrn_reflns_limit_k_max 28
_diffrn_reflns_limit_k_min -40
_diffrn_reflns_limit_l_max 14
_diffrn_reflns_limit_l_min -13
_diffrn_reflns_number 15727
_diffrn_reflns_theta_full 67
_diffrn_reflns_theta_max 76.08
_diffrn_reflns_theta_min 4.51
_exptl_absorpt_coefficient_mu 2.697
_exptl_absorpt_correction_T_max 1
_exptl_absorpt_correction_T_min 0.728
_exptl_absorpt_correction_type multi-scan
_exptl_absorpt_process_details
;
        crysalispro, agilent technologies,
        version 1.171.37.31 (release 14-01-2014 crysalis171 .net)
        (compiled jan 14 2014,18:38:05)
        empirical absorption correction using spherical harmonics,
 implemented in scale3 abspack scaling algorithm.
;
_exptl_crystal_colour colorless
_exptl_crystal_density_diffrn 1.623
_exptl_crystal_density_method 'not measured'
_exptl_crystal_description prism
_exptl_crystal_F_000 2080
_exptl_crystal_size_max 0.11
_exptl_crystal_size_mid 0.07
_exptl_crystal_size_min 0.04
_platon_squeeze_details
;
The unit cell contains dimethylformamide and water molecules which were not
 modelled but the corresponding scattering contribution were take into account
 using SQUEEZE/PLATON procedure. The unit cell contains 2 voids of total volume
 of 686 A3 containing about 154 electrons which can be attributed, in agreement
 with thermal analysis to approximately 4 dimethylformamide and 4 water
 molecules. The solvent composition was included in the calculation of the
 empirical formula, formula weight, density, linear absorption coefficient and
 F(000).
;
_refine_diff_density_max 0.988
_refine_diff_density_min -1.37
_refine_ls_extinction_method none
_refine_ls_goodness_of_fit_ref 1.027
_refine_ls_hydrogen_treatment constr
_refine_ls_matrix_type full
_refine_ls_number_parameters 514
_refine_ls_number_reflns 8211
_refine_ls_number_restraints 0
_refine_ls_restrained_S_all 1.027
_refine_ls_R_factor_all 0.0943
_refine_ls_R_factor_gt 0.0765
_refine_ls_shift/su_max 0.001
_refine_ls_structure_factor_coef Fsqd
_refine_ls_weighting_details 'calc w=1/[\s^2^(Fo^2^)+(0.0438P)^2^+21.3662P] where P=(Fo^2^+2Fc^2^)/3'
_refine_ls_weighting_scheme calc
_refine_ls_wR_factor_gt 0.1677
_refine_ls_wR_factor_ref 0.1774
_reflns_number_gt 6482
_reflns_number_total 8211
_reflns_threshold_expression >2sigma(I)
_cod_data_source_file ic5b00975_si_002.cif
_cod_data_source_block compound_(2)
_cod_original_cell_volume 4165.6(7)
_cod_database_code 4346216

loop_
_symmetry_equiv_pos_as_xyz
'x, y, z'
'-x, y+1/2, -z+1/2'
'-x, -y, -z'
'x, -y-1/2, z-1/2'

loop_
_atom_site_label
_atom_site_type_symbol
_atom_site_fract_x
_atom_site_fract_y
_atom_site_fract_z
_atom_site_U_iso_or_equiv
_atom_site_adp_type
_atom_site_occupancy
_atom_site_calc_flag
_atom_site_refinement_flags
C1 C 0.9732(6) 0.1126(2) 0.6817(6) 0.0454(17) Uani 1 d .
H1 H 1.0114 0.107 0.7661 0.054 Uiso 1 calc R
C2 C 1.0481(6) 0.1086(2) 0.6195(6) 0.0454(17) Uani 1 d .
H2 H 1.1349 0.1008 0.661 0.054 Uiso 1 calc R
C3 C 0.9908(5) 0.1165(2) 0.4948(6) 0.0367(14) Uani 1 d .
C4 C 0.8636(6) 0.1276(2) 0.4364(6) 0.0461(17) Uani 1 d .
H4 H 0.8229 0.1327 0.3518 0.055 Uiso 1 calc R
C5 C 0.7957(6) 0.1314(2) 0.5060(6) 0.0409(15) Uani 1 d .
H5 H 0.709 0.1395 0.4663 0.049 Uiso 1 calc R
C6 C 1.0700(5) 0.1148(2) 0.4225(6) 0.0371(14) Uani 1 d .
C7 C 1.1666(6) 0.0863(2) 0.4473(7) 0.0458(16) Uani 1 d .
H7 H 1.1863 0.0678 0.5104 0.055 Uiso 1 calc R
C8 C 1.2325(6) 0.0861(2) 0.3760(7) 0.0472(17) Uani 1 d .
H8 H 1.2938 0.0663 0.3887 0.057 Uiso 1 calc R
C9 C 1.1183(6) 0.1422(2) 0.2673(6) 0.0435(16) Uani 1 d .
H9 H 1.1029 0.1616 0.2073 0.052 Uiso 1 calc R
C10 C 1.0475(6) 0.1427(2) 0.3323(6) 0.0447(16) Uani 1 d .
H10 H 0.9837 0.1621 0.3153 0.054 Uiso 1 calc R
C11 C 1.2836(6) 0.1146(2) 0.2165(6) 0.0408(15) Uani 1 d .
H11 H 0.649 0.1801 0.8372 0.061 Uiso 1 d R
C12 C 1.4168(6) 0.1104(3) 0.2777(7) 0.0502(19) Uani 1 d .
H12 H 1.4607 0.1073 0.3631 0.06 Uiso 1 calc R
C13 C 1.4832(6) 0.1112(3) 0.2050(7) 0.0516(19) Uani 1 d .
H13 H 1.5733 0.1082 0.2422 0.062 Uiso 1 calc R
C14 C 1.4156(6) 0.1163(2) 0.0783(7) 0.0457(16) Uani 1 d .
C15 C 1.2832(7) 0.1203(3) 0.0214(6) 0.056(2) Uani 1 d .
H15 H 1.239 0.124 -0.0638 0.067 Uiso 1 calc R
C16 C 1.2139(6) 0.1189(3) 0.0912(6) 0.0498(19) Uani 1 d .
H16 H 1.1235 0.1209 0.0536 0.06 Uiso 1 calc R
C17 C 1.4861(6) 0.1195(2) -0.0023(7) 0.0442(16) Uani 1 d .
C18 C 0.3184(6) 0.1823(2) 0.5591(7) 0.0466(17) Uani 1 d .
C19 C 0.2162(6) 0.2145(2) 0.5228(7) 0.0442(16) Uani 1 d .
C20 C 0.1457(6) 0.2192(2) 0.5903(7) 0.0465(16) Uani 1 d .
H20 H 0.1585 0.2019 0.6547 0.056 Uiso 1 calc R
C21 C 0.0566(6) 0.2500(2) 0.5600(7) 0.0455(16) Uani 1 d .
H21 H 0.0102 0.2535 0.6054 0.055 Uiso 1 calc R
C22 C 0.0355(6) 0.27574(19) 0.4635(6) 0.0363(13) Uani 1 d .
C23 C 0.1037(6) 0.2697(2) 0.3935(7) 0.0458(16) Uani 1 d .
H23 H 0.0875 0.286 0.3258 0.055 Uiso 1 calc R
C24 C 0.1945(6) 0.2397(2) 0.4255(7) 0.0491(17) Uani 1 d .
H24 H 0.2419 0.2364 0.3809 0.059 Uiso 1 calc R
C25 C -0.0602(5) 0.30906(19) 0.4318(6) 0.0349(13) Uani 1 d .
C26 C 0.5350(5) 0.07371(18) 0.6332(6) 0.0352(13) Uani 1 d .
C27 C 0.5192(5) 0.03532(18) 0.5669(6) 0.0343(13) Uani 1 d .
C28 C 0.4348(6) 0.00619(18) 0.5709(6) 0.0372(14) Uani 1 d .
H28 H 0.3913 0.0104 0.6186 0.045 Uiso 1 calc R
C29 C 0.5851(6) 0.02875(19) 0.4951(7) 0.0399(15) Uani 1 d .
H29 H 0.6419 0.0479 0.4921 0.048 Uiso 1 calc R
C30 C 0.8655(5) 0.07688(19) 0.9485(6) 0.0361(13) Uani 1 d .
C31 C 0.9370(6) 0.0371(2) 0.9770(6) 0.0375(14) Uani 1 d .
C32 C 0.9973(6) 0.0218(2) 1.0958(7) 0.0437(15) Uani 1 d .
H32 H 0.9956 0.0362 1.1607 0.052 Uiso 1 calc R
C33 C 0.9399(6) 0.0147(2) 0.8805(7) 0.0442(16) Uani 1 d .
H33 H 0.8993 0.0244 0.7999 0.053 Uiso 1 calc R
C34 C 0.7612(8) 0.2156(2) 1.1655(8) 0.0555(19) Uani 1 d .
H34 H 0.7872 0.2257 1.2448 0.067 Uiso 1 calc R
C38A C 0.492(2) 0.2520(8) 0.806(2) 0.085(5) Uani 0.5 d P
H38A H 0.4262 0.2315 0.7667 0.102 Uiso 0.5 calc PR
H38B H 0.4874 0.2615 0.8795 0.102 Uiso 0.5 calc PR
C38B C 0.538(2) 0.2611(8) 0.757(2) 0.085(5) Uani 0.5 d P
H38C H 0.499 0.2483 0.6762 0.102 Uiso 0.5 calc PR
H38D H 0.5795 0.2853 0.7479 0.102 Uiso 0.5 calc PR
C39B C 0.427(3) 0.2738(12) 0.785(4) 0.177(15) Uani 0.5 d P
H39A H 0.3684 0.2911 0.7212 0.266 Uiso 0.5 calc PR
H39B H 0.4618 0.2875 0.8633 0.266 Uiso 0.5 calc PR
H39C H 0.3802 0.2505 0.7899 0.266 Uiso 0.5 calc PR
C39A C 0.476(3) 0.2872(11) 0.713(4) 0.177(15) Uani 0.5 d P
H39D H 0.3922 0.2995 0.6869 0.266 Uiso 0.5 calc PR
H39E H 0.4829 0.2768 0.6426 0.266 Uiso 0.5 calc PR
H39F H 0.5432 0.3066 0.7543 0.266 Uiso 0.5 calc PR
N1 N 0.8489(4) 0.12398(16) 0.6263(4) 0.0318(10) Uani 1 d .
N2 N 1.2099(4) 0.11419(18) 0.2881(5) 0.0370(12) Uani 1 d .
O1 O 1.6068(4) 0.11776(18) 0.0486(5) 0.0534(13) Uani 1 d .
O2 O 1.4133(5) 0.1225(2) -0.1144(5) 0.0661(17) Uani 1 d .
O3 O 0.3304(4) 0.16151(15) 0.6509(5) 0.0535(13) Uani 1 d .
O4 O 0.3807(5) 0.17762(18) 0.4984(5) 0.0604(15) Uani 1 d .
O5 O -0.0868(4) 0.32093(14) 0.5157(4) 0.0406(10) Uani 1 d .
O6 O -0.1040(4) 0.32267(15) 0.3251(4) 0.0455(11) Uani 1 d .
O7 O 0.5937(4) 0.10164(12) 0.6103(4) 0.0349(9) Uani 1 d .
O8 O 0.4833(4) 0.07616(13) 0.7055(4) 0.0409(10) Uani 1 d .
O9 O 0.8263(4) 0.08962(14) 0.8420(4) 0.0462(11) Uani 1 d .
O10 O 0.8519(4) 0.09381(13) 1.0383(4) 0.0382(10) Uani 1 d .
O11 O 0.6452(3) 0.15645(12) 0.8333(4) 0.0303(8) Uani 1 d .
O12 O 0.7784(5) 0.17832(16) 1.1582(5) 0.0526(12) Uani 1 d .
O13 O 0.7146(6) 0.23987(17) 1.0806(6) 0.0677(16) Uani 1 d .
O14 O 0.6445(4) 0.18325(12) 0.5983(4) 0.0357(9) Uani 1 d .
H14B H 0.5615 0.1828 0.5558 0.053 Uiso 1 d R
H14A H 0.6829 0.2099 0.6083 0.053 Uiso 1 d R
O15 O 0.6354(6) 0.23643(16) 0.8360(6) 0.0648(15) Uani 1 d .
H15A H 0.6719 0.2476 0.9118 0.097 Uiso 1 d R
Zn1 Zn 0.74584(6) 0.13947(2) 0.73011(7) 0.02700(18) Uani 1 d .
Zn2 Zn 0.47635(7) 0.13019(2) 0.76194(7) 0.03058(19) Uani 1 d .
Zn3 Zn 0.75869(7) 0.14582(2) 1.01157(7) 0.0325(2) Uani 1 d .

loop_
_atom_site_aniso_label
_atom_site_aniso_U_11
_atom_site_aniso_U_22
_atom_site_aniso_U_33
_atom_site_aniso_U_23
_atom_site_aniso_U_13
_atom_site_aniso_U_12
C1 0.025(3) 0.073(5) 0.041(4) 0.013(3) 0.018(3) 0.010(3)
C2 0.024(3) 0.072(5) 0.042(4) 0.010(3) 0.017(3) 0.007(3)
C3 0.025(3) 0.052(4) 0.040(3) 0.002(3) 0.020(2) -0.008(2)
C4 0.032(3) 0.076(5) 0.025(3) 0.003(3) 0.009(2) 0.000(3)
C5 0.027(3) 0.072(5) 0.028(3) 0.002(3) 0.015(2) 0.002(3)
C6 0.022(2) 0.054(4) 0.034(3) 0.002(3) 0.011(2) -0.003(2)
C7 0.038(3) 0.060(4) 0.049(4) 0.012(3) 0.028(3) 0.008(3)
C8 0.040(3) 0.066(5) 0.044(4) 0.011(3) 0.026(3) 0.010(3)
C9 0.033(3) 0.064(5) 0.036(4) 0.012(3) 0.018(3) 0.011(3)
C10 0.037(3) 0.067(5) 0.032(3) 0.009(3) 0.017(3) 0.010(3)
C11 0.029(3) 0.071(5) 0.029(3) 0.002(3) 0.020(2) -0.002(3)
C12 0.035(3) 0.088(6) 0.034(4) 0.009(3) 0.022(3) 0.002(3)
C13 0.025(3) 0.088(6) 0.040(4) 0.010(4) 0.013(3) -0.001(3)
C14 0.032(3) 0.071(5) 0.040(4) 0.001(3) 0.021(3) -0.001(3)
C15 0.042(4) 0.106(7) 0.024(3) -0.002(4) 0.018(3) -0.003(4)
C16 0.028(3) 0.094(6) 0.029(3) -0.001(3) 0.015(2) -0.001(3)
C17 0.030(3) 0.060(4) 0.050(4) 0.003(3) 0.025(3) -0.001(3)
C18 0.031(3) 0.050(4) 0.050(4) -0.001(3) 0.010(3) 0.007(3)
C19 0.028(3) 0.049(4) 0.051(4) 0.005(3) 0.013(3) 0.008(3)
C20 0.043(3) 0.050(4) 0.043(4) 0.014(3) 0.017(3) 0.013(3)
C21 0.038(3) 0.055(4) 0.048(4) 0.010(3) 0.024(3) 0.016(3)
C22 0.030(3) 0.039(3) 0.035(3) 0.003(3) 0.010(2) 0.008(2)
C23 0.039(3) 0.058(4) 0.043(4) 0.010(3) 0.021(3) 0.016(3)
C24 0.037(3) 0.062(5) 0.049(4) 0.011(3) 0.020(3) 0.016(3)
C25 0.030(3) 0.041(3) 0.032(3) -0.001(3) 0.013(2) 0.002(2)
C26 0.025(3) 0.034(3) 0.042(3) 0.004(3) 0.012(2) -0.003(2)
C27 0.024(2) 0.029(3) 0.050(4) 0.002(2) 0.017(2) -0.001(2)
C28 0.033(3) 0.032(3) 0.053(4) -0.001(3) 0.024(3) -0.004(2)
C29 0.027(3) 0.033(3) 0.065(4) -0.002(3) 0.026(3) -0.006(2)
C30 0.030(3) 0.041(3) 0.040(3) 0.015(3) 0.018(3) 0.007(2)
C31 0.033(3) 0.044(3) 0.042(4) 0.014(3) 0.022(3) 0.009(2)
C32 0.045(3) 0.045(4) 0.045(4) 0.013(3) 0.024(3) 0.015(3)
C33 0.042(3) 0.051(4) 0.041(4) 0.024(3) 0.020(3) 0.020(3)
C34 0.066(5) 0.057(5) 0.047(4) 0.003(4) 0.028(4) 0.009(4)
C38A 0.103(13) 0.090(11) 0.059(11) 0.006(8) 0.033(8) 0.013(10)
C38B 0.103(13) 0.090(11) 0.059(11) 0.006(8) 0.033(8) 0.013(10)
C39B 0.076(15) 0.14(2) 0.30(4) 0.05(2) 0.068(17) 0.024(14)
C39A 0.076(15) 0.14(2) 0.30(4) 0.05(2) 0.068(17) 0.024(14)
N1 0.021(2) 0.047(3) 0.031(3) 0.001(2) 0.0152(19) -0.0006(19)
N2 0.022(2) 0.063(4) 0.030(3) 0.005(2) 0.0157(19) 0.000(2)
O1 0.033(2) 0.083(4) 0.053(3) 0.020(3) 0.026(2) 0.009(2)
O2 0.040(3) 0.127(6) 0.039(3) -0.007(3) 0.025(2) -0.017(3)
O3 0.032(2) 0.046(3) 0.070(4) 0.009(3) 0.012(2) 0.011(2)
O4 0.037(2) 0.075(4) 0.067(4) 0.002(3) 0.021(2) 0.017(2)
O5 0.036(2) 0.046(3) 0.035(2) -0.0024(19) 0.0118(18) 0.0109(19)
O6 0.038(2) 0.061(3) 0.040(3) 0.016(2) 0.020(2) 0.020(2)
O7 0.037(2) 0.032(2) 0.036(2) -0.0034(17) 0.0157(18) -0.0109(17)
O8 0.045(2) 0.033(2) 0.051(3) -0.0003(19) 0.028(2) -0.0038(18)
O9 0.050(3) 0.045(3) 0.046(3) 0.016(2) 0.024(2) 0.022(2)
O10 0.040(2) 0.041(2) 0.041(3) 0.0132(19) 0.0245(19) 0.0136(18)
O11 0.0261(18) 0.032(2) 0.034(2) 0.0012(16) 0.0149(16) 0.0004(15)
O12 0.066(3) 0.053(3) 0.042(3) 0.002(2) 0.027(2) 0.013(2)
O13 0.093(4) 0.049(3) 0.060(4) 0.001(3) 0.033(3) 0.023(3)
O14 0.033(2) 0.035(2) 0.039(2) 0.0055(18) 0.0165(18) 0.0021(17)
O15 0.081(4) 0.042(3) 0.061(4) 0.000(3) 0.023(3) 0.010(3)
Zn1 0.0231(3) 0.0310(4) 0.0283(4) 0.0005(3) 0.0129(3) 0.0000(3)
Zn2 0.0240(3) 0.0404(4) 0.0293(4) -0.0010(3) 0.0138(3) 0.0022(3)
Zn3 0.0260(3) 0.0412(4) 0.0299(4) 0.0044(3) 0.0123(3) 0.0029(3)

loop_
_atom_type_symbol
_atom_type_description
_atom_type_scat_dispersion_real
_atom_type_scat_dispersion_imag
_atom_type_scat_source
C C 0.0181 0.0091 'International Tables Vol C Tables 4.2.6.8 and 6.1.1.4'
H H 0 0 'International Tables Vol C Tables 4.2.6.8 and 6.1.1.4'
N N 0.0311 0.018 'International Tables Vol C Tables 4.2.6.8 and 6.1.1.4'
O O 0.0492 0.0322 'International Tables Vol C Tables 4.2.6.8 and 6.1.1.4'
Zn Zn -1.5491 0.6778 'International Tables Vol C Tables 4.2.6.8 and 6.1.1.4'

loop_
_geom_angle_atom_site_label_1
_geom_angle_atom_site_label_2
_geom_angle_atom_site_label_3
_geom_angle
_geom_angle_site_symmetry_1
_geom_angle_site_symmetry_3
N1 C1 C2 123.0(6) . .
N1 C1 H1 118.5 . .
C2 C1 H1 118.5 . .
C3 C2 C1 118.2(6) . .
C3 C2 H2 120.9 . .
C1 C2 H2 120.9 . .
C4 C3 C2 119.6(6) . .
C4 C3 C6 119.6(6) . .
C2 C3 C6 120.7(5) . .
C3 C4 C5 118.6(6) . .
C3 C4 H4 120.7 . .
C5 C4 H4 120.7 . .
N1 C5 C4 122.9(6) . .
N1 C5 H5 118.6 . .
C4 C5 H5 118.6 . .
C10 C6 C7 119.1(6) . .
C10 C6 C3 119.1(6) . .
C7 C6 C3 121.8(6) . .
C8 C7 C6 118.5(7) . .
C8 C7 H7 120.8 . .
C6 C7 H7 120.8 . .
N2 C8 C7 121.5(7) . .
N2 C8 H8 119.2 . .
C7 C8 H8 119.2 . .
N2 C9 C10 121.4(6) . .
N2 C9 H9 119.3 . .
C10 C9 H9 119.3 . .
C9 C10 C6 120.2(6) . .
C9 C10 H10 119.9 . .
C6 C10 H10 119.9 . .
C16 C11 C12 124.1(6) . .
C16 C11 N2 117.0(5) . .
C12 C11 N2 118.9(6) . .
C11 C12 C13 116.8(6) . .
C11 C12 H12 121.6 . .
C13 C12 H12 121.6 . .
C14 C13 C12 120.4(6) . .
C14 C13 H13 119.8 . .
C12 C13 H13 119.8 . .
C15 C14 C13 120.9(6) . .
C15 C14 C17 117.6(6) . .
C13 C14 C17 121.5(6) . .
C14 C15 C16 120.1(6) . .
C14 C15 H15 120 . .
C16 C15 H15 120 . .
C11 C16 C15 117.8(6) . .
C11 C16 H16 121.1 . .
C15 C16 H16 121.1 . .
O2 C17 O1 126.9(6) . .
O2 C17 C14 114.6(5) . .
O1 C17 C14 118.5(6) . .
O4 C18 O3 125.9(7) . .
O4 C18 C19 119.8(7) . .
O3 C18 C19 114.3(6) . .
C24 C19 C20 120.1(6) . .
C24 C19 C18 120.4(6) . .
C20 C19 C18 119.5(7) . .
C21 C20 C19 119.1(7) . .
C21 C20 H20 120.5 . .
C19 C20 H20 120.5 . .
C20 C21 C22 121.1(6) . .
C20 C21 H21 119.5 . .
C22 C21 H21 119.5 . .
C21 C22 C23 119.2(6) . .
C21 C22 C25 120.8(6) . .
C23 C22 C25 120.0(6) . .
C24 C23 C22 119.6(7) . .
C24 C23 H23 120.2 . .
C22 C23 H23 120.2 . .
C23 C24 C19 120.8(7) . .
C23 C24 H24 119.6 . .
C19 C24 H24 119.6 . .
O6 C25 O5 126.4(6) . .
O6 C25 C22 116.7(6) . .
O5 C25 C22 116.9(6) . .
O7 C26 O8 124.9(6) . .
O7 C26 C27 118.3(6) . .
O8 C26 C27 116.7(5) . .
C28 C27 C29 119.4(6) . .
C28 C27 C26 120.5(6) . .
C29 C27 C26 120.1(5) . .
C29 C28 C27 120.8(6) 3_656 .
C29 C28 H28 119.6 3_656 .
C27 C28 H28 119.6 . .
C28 C29 C27 119.9(6) 3_656 .
C28 C29 H29 120.1 3_656 .
C27 C29 H29 120.1 . .
O9 C30 O10 126.8(6) . .
O9 C30 C31 116.4(6) . .
O10 C30 C31 116.8(5) . .
C32 C31 C33 118.5(6) . .
C32 C31 C30 121.9(6) . .
C33 C31 C30 119.6(6) . .
C33 C32 C31 121.0(7) 3_757 .
C33 C32 H32 119.5 3_757 .
C31 C32 H32 119.5 . .
C32 C33 C31 120.5(6) 3_757 .
C32 C33 H33 119.8 3_757 .
C31 C33 H33 119.8 . .
O13 C34 O12 127.9(8) . .
O13 C34 H34 116.1 . .
O12 C34 H34 116.1 . .
C39A C38A O15 100(2) . .
C39A C38A H38A 111.7 . .
O15 C38A H38A 111.7 . .
C39A C38A H38B 111.7 . .
O15 C38A H38B 111.7 . .
H38A C38A H38B 109.5 . .
O15 C38B C39B 120(2) . .
O15 C38B H38C 107.2 . .
C39B C38B H38C 107.2 . .
O15 C38B H38D 107.2 . .
C39B C38B H38D 107.2 . .
H38C C38B H38D 106.8 . .
C38B C39B H39A 109.5 . .
C38B C39B H39B 109.5 . .
H39A C39B H39B 109.5 . .
C38B C39B H39C 109.5 . .
H39A C39B H39C 109.5 . .
H39B C39B H39C 109.5 . .
C38A C39A H39D 109.5 . .
C38A C39A H39E 109.5 . .
H39D C39A H39E 109.5 . .
C38A C39A H39F 109.5 . .
H39D C39A H39F 109.5 . .
H39E C39A H39F 109.5 . .
C5 N1 C1 117.8(5) . .
C5 N1 Zn1 119.7(4) . .
C1 N1 Zn1 121.7(4) . .
C9 N2 C8 119.1(5) . .
C9 N2 C11 119.8(6) . .
C8 N2 C11 121.1(6) . .
C17 O1 Zn3 133.8(5) . 1_654
C17 O2 Zn2 123.5(4) . 1_654
C18 O3 Zn2 129.0(4) . .
C25 O5 Zn3 132.2(4) . 4_465
C25 O6 Zn1 131.4(4) . 4_465
C26 O7 Zn1 131.0(4) . .
C26 O8 Zn2 114.2(4) . .
C30 O9 Zn1 143.2(5) . .
C30 O10 Zn3 120.4(4) . .
Zn2 O11 Zn3 115.84(19) . .
Zn2 O11 Zn1 108.46(19) . .
Zn3 O11 Zn1 108.97(17) . .
Zn2 O11 H11 119.8 . .
Zn3 O11 H11 97 . .
Zn1 O11 H11 105.8 . .
C34 O12 Zn3 129.4(5) . .
Zn1 O14 H14B 122 . .
Zn1 O14 H14A 118.8 . .
H14B O14 H14A 114.1 . .
C38B O15 C38A 38.6(11) . .
C38B O15 H15A 108.7 . .
C38A O15 H15A 93.2 . .
O6 Zn1 O9 96.8(2) 4_666 .
O6 Zn1 O14 91.79(19) 4_666 .
O9 Zn1 O14 171.12(19) . .
O6 Zn1 O7 172.34(18) 4_666 .
O9 Zn1 O7 87.21(19) . .
O14 Zn1 O7 83.98(17) . .
O6 Zn1 O11 92.80(17) 4_666 .
O9 Zn1 O11 91.88(17) . .
O14 Zn1 O11 89.81(16) . .
O7 Zn1 O11 93.58(16) . .
O6 Zn1 N1 86.00(19) 4_666 .
O9 Zn1 N1 89.17(19) . .
O14 Zn1 N1 89.31(18) . .
O7 Zn1 N1 87.56(18) . .
O11 Zn1 N1 178.48(18) . .
O3 Zn2 O11 116.4(2) . .
O3 Zn2 O8 115.1(2) . .
O11 Zn2 O8 112.71(17) . .
O3 Zn2 O2 95.7(3) . 1_456
O11 Zn2 O2 111.2(2) . 1_456
O8 Zn2 O2 103.5(3) . 1_456
O11 Zn3 O10 111.99(18) . .
O11 Zn3 O12 128.33(19) . .
O10 Zn3 O12 119.6(2) . .
O11 Zn3 O5 93.72(17) . 4_666
O10 Zn3 O5 94.29(18) . 4_666
O12 Zn3 O5 86.2(2) . 4_666
O11 Zn3 O1 96.06(17) . 1_456
O10 Zn3 O1 90.59(19) . 1_456
O12 Zn3 O1 80.5(2) . 1_456
O5 Zn3 O1 166.5(2) 4_666 1_456

loop_
_geom_bond_atom_site_label_1
_geom_bond_atom_site_label_2
_geom_bond_distance
_geom_bond_site_symmetry_2
C1 N1 1.332(7) .
C1 C2 1.382(9) .
C1 H1 0.93 .
C2 C3 1.374(9) .
C2 H2 0.93 .
C3 C4 1.358(9) .
C3 C6 1.523(8) .
C4 C5 1.389(9) .
C4 H4 0.93 .
C5 N1 1.324(8) .
C5 H5 0.93 .
C6 C10 1.370(9) .
C6 C7 1.392(9) .
C7 C8 1.381(9) .
C7 H7 0.93 .
C8 N2 1.355(9) .
C8 H8 0.93 .
C9 N2 1.348(8) .
C9 C10 1.363(9) .
C9 H9 0.93 .
C10 H10 0.93 .
C11 C16 1.366(9) .
C11 C12 1.374(9) .
C11 N2 1.460(7) .
C12 C13 1.402(9) .
C12 H12 0.93 .
C13 C14 1.382(9) .
C13 H13 0.93 .
C14 C15 1.364(9) .
C14 C17 1.528(9) .
C15 C16 1.400(9) .
C15 H15 0.93 .
C16 H16 0.93 .
C17 O2 1.236(9) .
C17 O1 1.239(7) .
C18 O4 1.246(9) .
C18 O3 1.265(9) .
C18 C19 1.509(9) .
C19 C24 1.378(10) .
C19 C20 1.395(10) .
C20 C21 1.383(9) .
C20 H20 0.93 .
C21 C22 1.383(9) .
C21 H21 0.93 .
C22 C23 1.405(9) .
C22 C25 1.492(8) .
C23 C24 1.374(9) .
C23 H23 0.93 .
C24 H24 0.93 .
C25 O6 1.242(8) .
C25 O5 1.251(7) .
C26 O7 1.257(7) .
C26 O8 1.264(8) .
C26 C27 1.484(9) .
C27 C28 1.393(8) .
C27 C29 1.405(9) .
C28 C29 1.378(9) 3_656
C28 H28 0.93 .
C29 C28 1.378(9) 3_656
C29 H29 0.93 .
C30 O9 1.235(7) .
C30 O10 1.297(8) .
C30 C31 1.522(9) .
C31 C32 1.383(9) .
C31 C33 1.404(10) .
C32 C33 1.382(9) 3_757
C32 H32 0.93 .
C33 C32 1.382(9) 3_757
C33 H33 0.93 .
C34 O13 1.228(10) .
C34 O12 1.276(9) .
C34 H34 0.93 .
C38A C39A 1.58(4) .
C38A O15 1.61(3) .
C38A H38A 0.97 .
C38A H38B 0.97 .
C38B O15 1.37(2) .
C38B C39B 1.53(4) .
C38B H38C 0.97 .
C38B H38D 0.97 .
C39B H39A 0.96 .
C39B H39B 0.96 .
C39B H39C 0.96 .
C39A H39D 0.96 .
C39A H39E 0.96 .
C39A H39F 0.96 .
N1 Zn1 2.144(5) .
O1 Zn3 2.201(5) 1_654
O2 Zn2 1.952(5) 1_654
O3 Zn2 1.921(5) .
O5 Zn3 2.078(4) 4_465
O6 Zn1 2.030(4) 4_465
O7 Zn1 2.117(4) .
O8 Zn2 1.951(4) .
O9 Zn1 2.087(4) .
O10 Zn3 1.996(4) .
O11 Zn2 1.943(4) .
O11 Zn3 1.987(4) .
O11 Zn1 2.128(4) .
O11 H11 0.7952 .
O12 Zn3 2.007(5) .
O14 Zn1 2.093(4) .
O14 H14B 0.8565 .
O14 H14A 0.9809 .
O15 H15A 0.8999 .
Zn1 O6 2.030(4) 4_666
Zn2 O2 1.952(5) 1_456
Zn3 O5 2.078(4) 4_666
Zn3 O1 2.201(5) 1_456

loop_
_platon_squeeze_void_nr
_platon_squeeze_void_average_x
_platon_squeeze_void_average_y
_platon_squeeze_void_average_z
_platon_squeeze_void_volume
_platon_squeeze_void_count_electrons
_platon_squeeze_void_content
1 -0.172 0.000 0.328 343 77 ' '
2 -0.053 0.500 -0.053 343 77 ' '
